data_1531045
loop_
_publ_author_name
'Wang, De'
'Wang, Guo-Peng'
'Sun, Yao-Liang'
'Zhu, Shou-Fei'
'Wei, Yin'
'Zhou, Qi-Lin'
'Shi, Min'

_publ_section_title
;
 Chiral phosphine-catalyzed tunable cycloaddition reactions of allenoates
 with benzofuranone-derived olefins for a highly regio-, diastereo- and
 enantioselective synthesis of spiro-benzofuranones
;
_journal_issue 12
_journal_name_full 'Chem. Sci.'
_journal_page_first 7319
_journal_paper_doi 10.1039/C5SC03135D
_journal_volume 6
_journal_year 2015
_chemical_absolute_configuration ad
_chemical_formula_sum 'C38.5 H29 Cl O4'
_chemical_formula_weight 591.07
_chemical_name_systematic
; 
 ? 
;
_space_group_crystal_system monoclinic
_space_group_IT_number 5
_space_group_name_Hall 'C 2y'
_space_group_name_H-M_alt 'C 1 2 1'
_symmetry_space_group_name_Hall 'C 2y'
_symmetry_space_group_name_H-M 'C 1 2 1'
_atom_sites_solution_hydrogens mixed
_audit_creation_method SHELXL-2013
_audit_update_record
;
2013-10-21 deposited with the CCDC.
2015-09-15 downloaded from the CCDC.
;
_cell_angle_alpha 90
_cell_angle_beta 92.018(3)
_cell_angle_gamma 90
_cell_formula_units_Z 4
_cell_length_a 16.8074(19)
_cell_length_b 10.9989(12)
_cell_length_c 16.649(2)
_cell_measurement_temperature 293(2)
_cell_volume 3075.9(6)
_computing_cell_refinement 'Bruker SMART'
_computing_data_collection 'Bruker SMART'
_computing_data_reduction 'Bruker SHELXTL'
_computing_molecular_graphics 'Bruker SHELXTL'
_computing_publication_material 'Bruker SHELXTL'
_computing_structure_refinement 'SHELXL-2013 (Sheldrick, 2013)'
_computing_structure_solution 'Bruker SHELXTL'
_diffrn_ambient_temperature 293(2)
_diffrn_measured_fraction_theta_full 0.998
_diffrn_measured_fraction_theta_max 0.998
_diffrn_measurement_device_type 'CCD area detector'
_diffrn_measurement_method 'phi and omega scans'
_diffrn_radiation_type MoK\a
_diffrn_radiation_wavelength 0.71073
_diffrn_reflns_av_R_equivalents 0.0432
_diffrn_reflns_av_unetI/netI 0.0612
_diffrn_reflns_Laue_measured_fraction_full 0.998
_diffrn_reflns_Laue_measured_fraction_max 0.998
_diffrn_reflns_limit_h_max 20
_diffrn_reflns_limit_h_min -17
_diffrn_reflns_limit_k_max 13
_diffrn_reflns_limit_k_min -13
_diffrn_reflns_limit_l_max 17
_diffrn_reflns_limit_l_min -20
_diffrn_reflns_number 9347
_diffrn_reflns_point_group_measured_fraction_full 0.904
_diffrn_reflns_point_group_measured_fraction_max 0.903
_diffrn_reflns_theta_full 25.242
_diffrn_reflns_theta_max 25.997
_diffrn_reflns_theta_min 2.213
_exptl_absorpt_coefficient_mu 0.165
_exptl_absorpt_correction_T_max 1.00000
_exptl_absorpt_correction_T_min 0.24178
_exptl_absorpt_correction_type multi-scan
_exptl_absorpt_process_details sadabs
_exptl_crystal_colour colorless
_exptl_crystal_density_diffrn 1.276
_exptl_crystal_description prism
_exptl_crystal_F_000 1236
_exptl_crystal_size_max 0.213
_exptl_crystal_size_mid 0.156
_exptl_crystal_size_min 0.123
_refine_diff_density_max 0.221
_refine_diff_density_min -0.193
_refine_diff_density_rms 0.055
_refine_ls_abs_structure_details
; 
 Flack x determined using 1313 quotients [(I+)-(I-)]/[(I+)+(I-)] 
 (Parsons and Flack (2004), Acta Cryst. A60, s61). 
;
_refine_ls_abs_structure_Flack -0.06(8)
_refine_ls_extinction_expression Fc^*^=kFc[1+0.001xFc^2^\l^3^/sin(2\q)]^-1/4^
_refine_ls_extinction_method SHELXL
_refine_ls_goodness_of_fit_ref 1.029
_refine_ls_hydrogen_treatment constr
_refine_ls_matrix_type full
_refine_ls_number_parameters 418
_refine_ls_number_reflns 5478
_refine_ls_number_restraints 85
_refine_ls_restrained_S_all 1.044
_refine_ls_R_factor_all 0.0758
_refine_ls_R_factor_gt 0.0540
_refine_ls_shift/su_max 0.000
_refine_ls_shift/su_mean 0.000
_refine_ls_structure_factor_coef Fsqd
_refine_ls_weighting_details 'w=1/[\s^2^(Fo^2^)+(0.0776P)^2^+0.1360P] where P=(Fo^2^+2Fc^2^)/3'
_refine_ls_weighting_scheme calc
_refine_ls_wR_factor_gt 0.1364
_refine_ls_wR_factor_ref 0.1527
_reflns_Friedel_coverage 0.715
_reflns_Friedel_fraction_full 0.799
_reflns_Friedel_fraction_max 0.796
_reflns_number_gt 3947
_reflns_number_total 5478
_reflns_threshold_expression 'I > 2\s(I)'
_cod_data_source_file c5sc03135d2.cif
_cod_data_source_block cd213569
_cod_depositor_comments 'Adding full bibliography for 1531044--1531046.cif.'
_cod_original_cell_volume 3075.8(6)
_cod_original_formula_sum 'C38.50 H29 Cl O4'
_cod_database_code 1531045
_shelx_space_group_comment
; 
The symmetry employed for this shelxl refinement is uniquely defined 
by the following loop, which should always be used as a source of 
symmetry information in preference to the above space-group names. 
They are only intended as comments. 
;
_shelxl_version_number 2013-4

loop_
_space_group_symop_operation_xyz
'x, y, z'
'-x, y, -z'
'x+1/2, y+1/2, z'
'-x+1/2, y+1/2, -z'

loop_
_atom_site_label
_atom_site_type_symbol
_atom_site_fract_x
_atom_site_fract_y
_atom_site_fract_z
_atom_site_U_iso_or_equiv
_atom_site_adp_type
_atom_site_occupancy
_atom_site_site_symmetry_order
_atom_site_calc_flag
_atom_site_refinement_flags_posn
_atom_site_refinement_flags_adp
_atom_site_refinement_flags_occupancy
_atom_site_disorder_assembly
_atom_site_disorder_group
Cl1 Cl 0.91599(10) 0.99636(17) 0.98027(10) 0.1128(6) Uani 1 1 d . . . . .
O1 O 1.0360(3) -0.0405(4) 0.7322(4) 0.132(2) Uani 1 1 d . . . . .
O2 O 1.0664(2) 0.0816(5) 0.6316(3) 0.1056(14) Uani 1 1 d . . . . .
O3 O 0.8881(2) 0.4044(4) 0.9396(2) 0.1039(13) Uani 1 1 d . . . . .
O4 O 0.81875(17) 0.2482(3) 0.89018(18) 0.0790(9) Uani 1 1 d . . . . .
C1 C 1.0456(2) 0.2688(4) 0.6878(2) 0.0624(11) Uani 1 1 d . . . . .
C2 C 1.0462(3) 0.3922(5) 0.6847(3) 0.0747(12) Uani 1 1 d . . . . .
H2 H 1.0314 0.4377 0.7288 0.090 Uiso 1 1 calc R U . . .
C3 C 1.0693(4) 0.4505(7) 0.6143(4) 0.1021(19) Uani 1 1 d . . . . .
H3 H 1.0696 0.5350 0.6117 0.122 Uiso 1 1 calc R U . . .
C4 C 1.0913(4) 0.3846(13) 0.5501(4) 0.132(3) Uani 1 1 d . . . . .
H4 H 1.1070 0.4248 0.5041 0.159 Uiso 1 1 calc R U . . .
C5 C 1.0908(4) 0.2610(11) 0.5512(4) 0.119(3) Uani 1 1 d . . . . .
H5 H 1.1049 0.2157 0.5068 0.143 Uiso 1 1 calc R U . . .
C6 C 1.0685(3) 0.2063(7) 0.6209(3) 0.0863(17) Uani 1 1 d . . . . .
C7 C 1.0431(3) 0.0604(5) 0.7081(4) 0.0870(17) Uani 1 1 d . . . . .
C8 C 1.0271(2) 0.1787(4) 0.7515(2) 0.0589(10) Uani 1 1 d . . . . .
C9 C 0.9404(2) 0.1799(4) 0.7823(2) 0.0567(9) Uani 1 1 d . . . . .
H9 H 0.9306 0.0992 0.8048 0.068 Uiso 1 1 calc R U . . .
C10 C 0.9494(2) 0.2665(4) 0.8526(2) 0.0569(9) Uani 1 1 d . . . . .
C11 C 1.0248(2) 0.2725(4) 0.8792(2) 0.0627(10) Uani 1 1 d . . . . .
H11 H 1.0426 0.3207 0.9220 0.075 Uiso 1 1 calc R U . . .
C12 C 1.0772(2) 0.1929(4) 0.8320(2) 0.0613(10) Uani 1 1 d . . . . .
H12 H 1.0769 0.1131 0.8582 0.074 Uiso 1 1 calc R U . . .
C13 C 1.1638(2) 0.2283(4) 0.8260(2) 0.0643(11) Uani 1 1 d . . . . .
C14 C 1.1882(3) 0.3474(5) 0.8317(3) 0.0703(12) Uani 1 1 d . . . . .
H14 H 1.1507 0.4086 0.8377 0.084 Uiso 1 1 calc R U . . .
C15 C 1.2676(3) 0.3768(6) 0.8287(3) 0.0862(15) Uani 1 1 d . . . . .
H15 H 1.2829 0.4580 0.8315 0.103 Uiso 1 1 calc R U . . .
C16 C 1.3235(3) 0.2901(7) 0.8218(3) 0.0977(18) Uani 1 1 d . . . . .
H16 H 1.3771 0.3107 0.8208 0.117 Uiso 1 1 calc R U . . .
C17 C 1.3001(4) 0.1722(8) 0.8163(4) 0.109(2) Uani 1 1 d . . . . .
H17 H 1.3381 0.1117 0.8107 0.131 Uiso 1 1 calc R U . . .
C18 C 1.2207(3) 0.1404(5) 0.8189(3) 0.0874(15) Uani 1 1 d . . . . .
H18 H 1.2059 0.0591 0.8159 0.105 Uiso 1 1 calc R U . . .
C19 C 0.8835(3) 0.3159(5) 0.8981(2) 0.0672(11) Uani 1 1 d . . . . .
C20 C 0.7511(3) 0.2842(8) 0.9362(3) 0.105(2) Uani 1 1 d . . . . .
H23A H 0.7439 0.3717 0.9347 0.126 Uiso 0.6 1 d R U P A 1
H23B H 0.7578 0.2583 0.9917 0.126 Uiso 0.6 1 d R U P A 1
H23C H 0.7501 0.3713 0.9361 0.126 Uiso 0.4 1 d R U P B 2
H23D H 0.7594 0.2564 0.9904 0.126 Uiso 0.4 1 d R U P B 2
C21 C 0.67964(18) 0.2185(4) 0.8941(2) 0.071(2) Uani 0.6 1 d G U P C 1
C22 C 0.6681(3) 0.2419(5) 0.8125(2) 0.078(2) Uani 0.6 1 d G U P C 1
H22 H 0.7072 0.2821 0.7845 0.093 Uiso 0.6 1 calc R U P C 1
C23 C 0.5981(3) 0.2053(5) 0.7726(3) 0.082(2) Uani 0.6 1 d G U P C 1
H23 H 0.5904 0.2209 0.7180 0.099 Uiso 0.6 1 calc R U P C 1
C24 C 0.5397(2) 0.1452(5) 0.8143(4) 0.082(2) Uani 0.6 1 d G U P C 1
H24 H 0.4928 0.1207 0.7876 0.098 Uiso 0.6 1 calc R U P C 1
C25 C 0.5512(2) 0.1218(4) 0.8959(4) 0.080(2) Uani 0.6 1 d G U P C 1
H25 H 0.5121 0.0817 0.9239 0.096 Uiso 0.6 1 calc R U P C 1
C26 C 0.6212(3) 0.1585(4) 0.9358(2) 0.079(2) Uani 0.6 1 d G U P C 1
H26 H 0.6289 0.1428 0.9904 0.095 Uiso 0.6 1 calc R U P C 1
C21' C 0.6782(2) 0.2390(4) 0.9063(2) 0.061(3) Uani 0.4 1 d G U P C 2
C22' C 0.6430(3) 0.2666(4) 0.8317(3) 0.069(3) Uani 0.4 1 d G U P C 2
H22' H 0.6665 0.3235 0.7987 0.082 Uiso 0.4 1 calc R U P C 2
C23' C 0.5728(2) 0.2093(4) 0.8066(3) 0.071(2) Uani 0.4 1 d G U P C 2
H23' H 0.5492 0.2278 0.7567 0.085 Uiso 0.4 1 calc R U P C 2
C24' C 0.5377(2) 0.1243(5) 0.8561(4) 0.065(2) Uani 0.4 1 d G U P C 2
H24' H 0.4907 0.0859 0.8392 0.078 Uiso 0.4 1 calc R U P C 2
C25' C 0.5729(3) 0.0967(4) 0.9306(4) 0.072(3) Uani 0.4 1 d G U P C 2
H25' H 0.5495 0.0398 0.9637 0.086 Uiso 0.4 1 calc R U P C 2
C26' C 0.6432(3) 0.1540(4) 0.9558(2) 0.073(3) Uani 0.4 1 d G U P C 2
H26' H 0.6667 0.1355 1.0057 0.088 Uiso 0.4 1 calc R U P C 2
C27 C 0.8755(2) 0.2023(3) 0.7193(2) 0.0515(9) Uani 1 1 d . . . . .
C28 C 0.8499(2) 0.3168(4) 0.6970(2) 0.0592(10) Uani 1 1 d . . . . .
H28 H 0.8718 0.3844 0.7229 0.071 Uiso 1 1 calc R U . . .
C29 C 0.7924(2) 0.3328(4) 0.6369(2) 0.0567(9) Uani 1 1 d . . . . .
H29 H 0.7759 0.4112 0.6234 0.068 Uiso 1 1 calc R U . . .
C30 C 0.7583(2) 0.2343(4) 0.5959(2) 0.0527(9) Uani 1 1 d . . . . .
C31 C 0.7839(2) 0.1197(4) 0.6195(2) 0.0608(10) Uani 1 1 d . . . . .
H31 H 0.7618 0.0516 0.5941 0.073 Uiso 1 1 calc R U . . .
C32 C 0.8411(2) 0.1043(4) 0.6794(2) 0.0581(9) Uani 1 1 d . . . . .
H32 H 0.8571 0.0260 0.6935 0.070 Uiso 1 1 calc R U . . .
C33 C 0.6998(2) 0.2514(4) 0.5288(2) 0.0606(10) Uani 1 1 d . . . . .
C34 C 0.6968(4) 0.1725(5) 0.4649(3) 0.0943(17) Uani 1 1 d . . . . .
H34 H 0.7317 0.1069 0.4645 0.113 Uiso 1 1 calc R U . . .
C35 C 0.6432(4) 0.1887(6) 0.4015(4) 0.1153(19) Uani 1 1 d . U . . .
H35 H 0.6416 0.1327 0.3596 0.138 Uiso 1 1 calc R U . . .
C36 C 0.5932(4) 0.2837(6) 0.3990(4) 0.1044(16) Uani 1 1 d . U . . .
H36 H 0.5576 0.2942 0.3555 0.125 Uiso 1 1 calc R U . . .
C37 C 0.5950(3) 0.3642(6) 0.4607(4) 0.0968(16) Uani 1 1 d . U . . .
H37 H 0.5606 0.4306 0.4593 0.116 Uiso 1 1 calc R U . . .
C38 C 0.6477(3) 0.3484(5) 0.5257(3) 0.0765(13) Uani 1 1 d . . . . .
H38 H 0.6479 0.4038 0.5679 0.092 Uiso 1 1 calc R U . . .
C39 C 1.0000 0.9097(10) 1.0000 0.159(5) Uani 1 2 d S T P . .
H39A H 1.0090 0.8577 0.9541 0.190 Uiso 0.5 1 calc R U P . .
H39B H 0.9910 0.8577 1.0459 0.190 Uiso 0.5 1 calc R U P . .

loop_
_atom_site_aniso_label
_atom_site_aniso_U_11
_atom_site_aniso_U_22
_atom_site_aniso_U_33
_atom_site_aniso_U_23
_atom_site_aniso_U_13
_atom_site_aniso_U_12
Cl1 0.1213(12) 0.1142(12) 0.1013(10) 0.0027(9) -0.0185(8) -0.0092(10)
O1 0.139(4) 0.062(2) 0.190(5) -0.022(3) -0.065(4) 0.024(2)
O2 0.094(3) 0.120(4) 0.103(3) -0.056(3) -0.008(2) 0.031(2)
O3 0.092(3) 0.124(3) 0.097(3) -0.040(3) 0.019(2) -0.023(2)
O4 0.0589(17) 0.111(3) 0.0670(17) -0.0107(17) 0.0054(13) -0.0098(18)
C1 0.052(2) 0.081(3) 0.053(2) -0.008(2) -0.0047(16) 0.009(2)
C2 0.074(3) 0.090(4) 0.060(3) 0.008(2) 0.005(2) -0.001(2)
C3 0.083(4) 0.126(5) 0.097(4) 0.036(4) -0.003(3) -0.019(3)
C4 0.090(5) 0.246(12) 0.062(4) 0.013(5) 0.020(3) -0.015(6)
C5 0.087(4) 0.210(9) 0.061(4) -0.031(5) 0.015(3) 0.008(6)
C6 0.056(3) 0.143(6) 0.060(3) -0.031(3) 0.000(2) 0.015(3)
C7 0.074(3) 0.073(4) 0.111(4) -0.028(3) -0.038(3) 0.020(3)
C8 0.063(2) 0.059(2) 0.055(2) -0.0072(18) -0.0086(17) 0.0075(19)
C9 0.061(2) 0.054(2) 0.055(2) 0.0072(17) -0.0082(17) -0.0027(18)
C10 0.059(2) 0.067(2) 0.0447(18) 0.0041(17) -0.0045(16) -0.0078(19)
C11 0.067(2) 0.079(3) 0.0414(18) 0.0052(18) -0.0068(16) -0.010(2)
C12 0.062(2) 0.066(2) 0.055(2) 0.0071(19) -0.0124(18) 0.0009(19)
C13 0.058(2) 0.080(3) 0.054(2) -0.0008(19) -0.0111(17) 0.003(2)
C14 0.060(3) 0.081(3) 0.070(3) -0.001(2) -0.0024(19) 0.005(2)
C15 0.071(3) 0.101(4) 0.086(3) -0.008(3) 0.002(2) -0.013(3)
C16 0.061(3) 0.137(6) 0.095(4) -0.009(4) -0.003(2) 0.000(3)
C17 0.067(3) 0.133(6) 0.127(5) -0.022(4) -0.003(3) 0.025(4)
C18 0.073(3) 0.092(4) 0.097(4) -0.008(3) -0.014(3) 0.015(3)
C19 0.069(3) 0.085(3) 0.048(2) -0.002(2) -0.0036(17) -0.008(2)
C20 0.067(3) 0.179(7) 0.071(3) -0.028(4) 0.012(2) -0.004(3)
C21 0.062(4) 0.084(5) 0.068(4) 0.000(4) 0.011(3) 0.006(4)
C22 0.067(4) 0.088(4) 0.078(4) 0.007(3) 0.010(3) 0.006(3)
C23 0.073(4) 0.095(4) 0.079(4) -0.002(4) 0.007(3) 0.013(4)
C24 0.068(4) 0.086(5) 0.092(5) -0.005(4) 0.003(4) 0.006(3)
C25 0.072(4) 0.087(4) 0.082(5) -0.002(4) 0.015(4) -0.003(4)
C26 0.074(4) 0.093(5) 0.072(4) -0.001(4) 0.017(3) 0.003(4)
C21' 0.054(5) 0.064(5) 0.065(5) 0.001(4) 0.000(4) 0.012(4)
C22' 0.062(5) 0.071(5) 0.072(5) 0.011(4) 0.000(4) -0.001(4)
C23' 0.065(5) 0.076(5) 0.070(5) 0.011(4) -0.009(4) 0.002(4)
C24' 0.061(5) 0.073(5) 0.060(5) -0.001(4) -0.003(4) -0.001(4)
C25' 0.065(5) 0.076(5) 0.073(5) -0.001(4) 0.002(4) 0.004(4)
C26' 0.067(5) 0.078(5) 0.075(5) 0.003(4) 0.003(4) 0.010(4)
C27 0.058(2) 0.049(2) 0.0478(19) 0.0059(15) -0.0009(15) -0.0018(17)
C28 0.070(2) 0.055(2) 0.052(2) -0.0056(17) -0.0052(17) -0.005(2)
C29 0.067(2) 0.052(2) 0.051(2) 0.0016(17) -0.0003(17) 0.0076(19)
C30 0.054(2) 0.058(2) 0.0465(18) 0.0030(16) 0.0016(15) 0.0013(18)
C31 0.064(2) 0.052(2) 0.065(2) -0.0023(18) -0.0117(18) -0.0043(19)
C32 0.064(2) 0.048(2) 0.062(2) 0.0091(17) -0.0093(18) -0.0021(18)
C33 0.059(2) 0.068(3) 0.055(2) 0.0073(19) -0.0020(16) 0.002(2)
C34 0.117(4) 0.082(3) 0.080(3) -0.017(3) -0.041(3) 0.026(3)
C35 0.138(5) 0.106(4) 0.098(4) -0.008(3) -0.051(3) 0.014(4)
C36 0.103(3) 0.110(4) 0.097(3) 0.014(3) -0.046(3) 0.007(3)
C37 0.078(3) 0.106(4) 0.104(4) 0.021(3) -0.023(3) 0.017(3)
C38 0.069(3) 0.085(3) 0.075(3) 0.001(2) -0.004(2) 0.016(3)
C39 0.162(11) 0.073(6) 0.240(15) 0.000 -0.005(10) 0.000

loop_
_atom_type_symbol
_atom_type_description
_atom_type_scat_dispersion_real
_atom_type_scat_dispersion_imag
_atom_type_scat_source
C C 0.0033 0.0016 'International Tables Vol C Tables 4.2.6.8 and 6.1.1.4'
H H 0.0000 0.0000 'International Tables Vol C Tables 4.2.6.8 and 6.1.1.4'
O O 0.0106 0.0060 'International Tables Vol C Tables 4.2.6.8 and 6.1.1.4'
Cl Cl 0.1484 0.1585 'International Tables Vol C Tables 4.2.6.8 and 6.1.1.4'

loop_
_geom_angle_atom_site_label_1
_geom_angle_atom_site_label_2
_geom_angle_atom_site_label_3
_geom_angle
_geom_angle_site_symmetry_1
_geom_angle_site_symmetry_3
C7 O2 C6 107.4(4) . .
C19 O4 C20 116.9(4) . .
C2 C1 C6 117.7(5) . .
C2 C1 C8 133.9(4) . .
C6 C1 C8 108.4(5) . .
C1 C2 C3 119.4(5) . .
C1 C2 H2 120.3 . .
C3 C2 H2 120.3 . .
C4 C3 C2 120.4(8) . .
C4 C3 H3 119.8 . .
C2 C3 H3 119.8 . .
C3 C4 C5 121.5(7) . .
C3 C4 H4 119.3 . .
C5 C4 H4 119.3 . .
C4 C5 C6 116.9(6) . .
C4 C5 H5 121.5 . .
C6 C5 H5 121.5 . .
C5 C6 C1 124.0(7) . .
C5 C6 O2 123.6(6) . .
C1 C6 O2 112.4(5) . .
O1 C7 O2 120.6(6) . .
O1 C7 C8 128.3(7) . .
O2 C7 C8 111.1(5) . .
C1 C8 C7 100.7(4) . .
C1 C8 C9 116.6(3) . .
C7 C8 C9 110.3(4) . .
C1 C8 C12 115.0(3) . .
C7 C8 C12 113.2(3) . .
C9 C8 C12 101.4(3) . .
C27 C9 C10 119.2(3) . .
C27 C9 C8 115.7(3) . .
C10 C9 C8 101.0(3) . .
C27 C9 H9 106.7 . .
C10 C9 H9 106.7 . .
C8 C9 H9 106.7 . .
C11 C10 C19 122.6(4) . .
C11 C10 C9 111.0(4) . .
C19 C10 C9 125.1(4) . .
C10 C11 C12 111.8(4) . .
C10 C11 H11 124.1 . .
C12 C11 H11 124.1 . .
C11 C12 C13 118.2(4) . .
C11 C12 C8 101.5(3) . .
C13 C12 C8 117.3(3) . .
C11 C12 H12 106.3 . .
C13 C12 H12 106.3 . .
C8 C12 H12 106.3 . .
C18 C13 C14 118.2(4) . .
C18 C13 C12 120.0(4) . .
C14 C13 C12 121.7(4) . .
C13 C14 C15 120.5(5) . .
C13 C14 H14 119.7 . .
C15 C14 H14 119.7 . .
C16 C15 C14 121.2(6) . .
C16 C15 H15 119.4 . .
C14 C15 H15 119.4 . .
C15 C16 C17 118.7(5) . .
C15 C16 H16 120.6 . .
C17 C16 H16 120.6 . .
C16 C17 C18 121.2(6) . .
C16 C17 H17 119.4 . .
C18 C17 H17 119.4 . .
C13 C18 C17 120.2(6) . .
C13 C18 H18 119.9 . .
C17 C18 H18 119.9 . .
O3 C19 O4 123.6(4) . .
O3 C19 C10 124.4(4) . .
O4 C19 C10 112.0(4) . .
C21' C20 O4 114.2(5) . .
O4 C20 C21 104.1(4) . .
O4 C20 H23A 110.9 . .
C21 C20 H23A 110.9 . .
O4 C20 H23B 110.9 . .
C21 C20 H23B 110.9 . .
H23A C20 H23B 109.0 . .
C21' C20 H23C 109.9 . .
O4 C20 H23C 106.7 . .
C21' C20 H23D 108.5 . .
O4 C20 H23D 108.7 . .
H23C C20 H23D 108.8 . .
C22 C21 C26 120.0 . .
C22 C21 C20 115.8(3) . .
C26 C21 C20 123.1(3) . .
C21 C22 C23 120.0 . .
C21 C22 H22 120.0 . .
C23 C22 H22 120.0 . .
C24 C23 C22 120.0 . .
C24 C23 H23 120.0 . .
C22 C23 H23 120.0 . .
C23 C24 C25 120.0 . .
C23 C24 H24 120.0 . .
C25 C24 H24 120.0 . .
C24 C25 C26 120.0 . .
C24 C25 H25 120.0 . .
C26 C25 H25 120.0 . .
C25 C26 C21 120.0 . .
C25 C26 H26 120.0 . .
C21 C26 H26 120.0 . .
C22' C21' C26' 120.0 . .
C22' C21' C20 125.5(4) . .
C26' C21' C20 114.4(4) . .
C21' C22' C23' 120.0 . .
C21' C22' H22' 120.0 . .
C23' C22' H22' 120.0 . .
C24' C23' C22' 120.0 . .
C24' C23' H23' 120.0 . .
C22' C23' H23' 120.0 . .
C25' C24' C23' 120.0 . .
C25' C24' H24' 120.0 . .
C23' C24' H24' 120.0 . .
C24' C25' C26' 120.0 . .
C24' C25' H25' 120.0 . .
C26' C25' H25' 120.0 . .
C25' C26' C21' 120.0 . .
C25' C26' H26' 120.0 . .
C21' C26' H26' 120.0 . .
C28 C27 C32 117.4(3) . .
C28 C27 C9 123.3(3) . .
C32 C27 C9 119.2(3) . .
C29 C28 C27 121.2(3) . .
C29 C28 H28 119.4 . .
C27 C28 H28 119.4 . .
C28 C29 C30 121.4(4) . .
C28 C29 H29 119.3 . .
C30 C29 H29 119.3 . .
C31 C30 C29 116.9(3) . .
C31 C30 C33 121.5(3) . .
C29 C30 C33 121.6(3) . .
C32 C31 C30 121.4(3) . .
C32 C31 H31 119.3 . .
C30 C31 H31 119.3 . .
C31 C32 C27 121.7(3) . .
C31 C32 H32 119.2 . .
C27 C32 H32 119.2 . .
C34 C33 C38 117.0(4) . .
C34 C33 C30 120.8(4) . .
C38 C33 C30 122.1(4) . .
C33 C34 C35 121.2(5) . .
C33 C34 H34 119.4 . .
C35 C34 H34 119.4 . .
C36 C35 C34 121.2(6) . .
C36 C35 H35 119.4 . .
C34 C35 H35 119.4 . .
C35 C36 C37 119.3(5) . .
C35 C36 H36 120.4 . .
C37 C36 H36 120.4 . .
C36 C37 C38 120.4(5) . .
C36 C37 H37 119.8 . .
C38 C37 H37 119.8 . .
C33 C38 C37 120.9(5) . .
C33 C38 H38 119.6 . .
C37 C38 H38 119.6 . .
Cl1 C39 Cl1 112.9(6) . 2_757
Cl1 C39 H39A 109.0 . .
Cl1 C39 H39A 109.0 2_757 .
Cl1 C39 H39B 109.0 . .
Cl1 C39 H39B 109.0 2_757 .
H39A C39 H39B 107.8 . .

loop_
_geom_bond_atom_site_label_1
_geom_bond_atom_site_label_2
_geom_bond_distance
_geom_bond_site_symmetry_2
Cl1 C39 1.726(6) .
O1 C7 1.187(7) .
O2 C7 1.365(8) .
O2 C6 1.384(8) .
O3 C19 1.195(6) .
O4 C19 1.321(5) .
O4 C20 1.448(6) .
C1 C2 1.359(7) .
C1 C6 1.376(6) .
C1 C8 1.492(6) .
C2 C3 1.403(8) .
C2 H2 0.9300 .
C3 C4 1.354(12) .
C3 H3 0.9300 .
C4 C5 1.360(12) .
C4 H4 0.9300 .
C5 C6 1.371(10) .
C5 H5 0.9300 .
C7 C8 1.516(7) .
C8 C9 1.562(6) .
C8 C12 1.567(5) .
C9 C27 1.506(5) .
C9 C10 1.513(6) .
C9 H9 0.9800 .
C10 C11 1.329(5) .
C10 C19 1.468(6) .
C11 C12 1.486(6) .
C11 H11 0.9300 .
C12 C13 1.513(6) .
C12 H12 0.9800 .
C13 C18 1.367(7) .
C13 C14 1.375(7) .
C14 C15 1.375(7) .
C14 H14 0.9300 .
C15 C16 1.346(8) .
C15 H15 0.9300 .
C16 C17 1.358(10) .
C16 H16 0.9300 .
C17 C18 1.382(9) .
C17 H17 0.9300 .
C18 H18 0.9300 .
C20 C21' 1.398(6) .
C20 C21 1.548(7) .
C20 H23A 0.9700 .
C20 H23B 0.9700 .
C20 H23C 0.9580 .
C20 H23D 0.9590 .
C21 C22 1.3900 .
C21 C26 1.3900 .
C22 C23 1.3900 .
C22 H22 0.9300 .
C23 C24 1.3900 .
C23 H23 0.9300 .
C24 C25 1.3900 .
C24 H24 0.9300 .
C25 C26 1.3900 .
C25 H25 0.9300 .
C26 H26 0.9300 .
C21' C22' 1.3900 .
C21' C26' 1.3900 .
C22' C23' 1.3900 .
C22' H22' 0.9300 .
C23' C24' 1.3900 .
C23' H23' 0.9300 .
C24' C25' 1.3900 .
C24' H24' 0.9300 .
C25' C26' 1.3900 .
C25' H25' 0.9300 .
C26' H26' 0.9300 .
C27 C28 1.378(6) .
C27 C32 1.382(5) .
C28 C29 1.378(5) .
C28 H28 0.9300 .
C29 C30 1.392(6) .
C29 H29 0.9300 .
C30 C31 1.385(6) .
C30 C33 1.475(5) .
C31 C32 1.371(5) .
C31 H31 0.9300 .
C32 H32 0.9300 .
C33 C34 1.372(6) .
C33 C38 1.380(6) .
C34 C35 1.375(7) .
C34 H34 0.9300 .
C35 C36 1.342(9) .
C35 H35 0.9300 .
C36 C37 1.355(9) .
C36 H36 0.9300 .
C37 C38 1.386(7) .
C37 H37 0.9300 .
C38 H38 0.9300 .
C39 Cl1 1.726(6) 2_757
C39 H39A 0.9700 .
C39 H39B 0.9700 .

loop_
_geom_torsion_atom_site_label_1
_geom_torsion_atom_site_label_2
_geom_torsion_atom_site_label_3
_geom_torsion_atom_site_label_4
_geom_torsion
C6 C1 C2 C3 0.4(7)
C8 C1 C2 C3 178.1(4)
C1 C2 C3 C4 -0.3(8)
C2 C3 C4 C5 0.8(11)
C3 C4 C5 C6 -1.2(12)
C4 C5 C6 C1 1.3(10)
C4 C5 C6 O2 -178.9(6)
C2 C1 C6 C5 -0.9(7)
C8 C1 C6 C5 -179.2(5)
C2 C1 C6 O2 179.3(4)
C8 C1 C6 O2 1.0(5)
C7 O2 C6 C5 178.9(5)
C7 O2 C6 C1 -1.3(5)
C6 O2 C7 O1 179.4(5)
C6 O2 C7 C8 1.0(5)
C2 C1 C8 C7 -178.2(5)
C6 C1 C8 C7 -0.3(4)
C2 C1 C8 C9 62.4(6)
C6 C1 C8 C9 -119.7(4)
C2 C1 C8 C12 -56.1(6)
C6 C1 C8 C12 121.7(4)
O1 C7 C8 C1 -178.7(5)
O2 C7 C8 C1 -0.4(4)
O1 C7 C8 C9 -54.9(6)
O2 C7 C8 C9 123.4(4)
O1 C7 C8 C12 58.0(7)
O2 C7 C8 C12 -123.7(4)
C1 C8 C9 C27 38.2(5)
C7 C8 C9 C27 -75.9(5)
C12 C8 C9 C27 163.9(3)
C1 C8 C9 C10 -91.9(4)
C7 C8 C9 C10 154.0(4)
C12 C8 C9 C10 33.8(4)
C27 C9 C10 C11 -150.1(3)
C8 C9 C10 C11 -22.3(4)
C27 C9 C10 C19 43.1(6)
C8 C9 C10 C19 170.9(4)
C19 C10 C11 C12 167.2(4)
C9 C10 C11 C12 0.0(5)
C10 C11 C12 C13 152.1(3)
C10 C11 C12 C8 22.3(4)
C1 C8 C12 C11 92.7(4)
C7 C8 C12 C11 -152.3(4)
C9 C8 C12 C11 -34.1(4)
C1 C8 C12 C13 -37.7(5)
C7 C8 C12 C13 77.4(5)
C9 C8 C12 C13 -164.5(4)
C11 C12 C13 C18 149.1(4)
C8 C12 C13 C18 -88.8(5)
C11 C12 C13 C14 -27.3(6)
C8 C12 C13 C14 94.8(5)
C18 C13 C14 C15 1.3(7)
C12 C13 C14 C15 177.8(4)
C13 C14 C15 C16 -1.4(8)
C14 C15 C16 C17 1.2(8)
C15 C16 C17 C18 -1.0(10)
C14 C13 C18 C17 -1.1(7)
C12 C13 C18 C17 -177.7(5)
C16 C17 C18 C13 1.0(9)
C20 O4 C19 O3 -1.3(7)
C20 O4 C19 C10 176.5(4)
C11 C10 C19 O3 33.7(7)
C9 C10 C19 O3 -161.0(5)
C11 C10 C19 O4 -144.1(4)
C9 C10 C19 O4 21.3(6)
C19 O4 C20 C21' 159.0(5)
C19 O4 C20 C21 161.7(4)
C21' C20 C21 C22 110.3(2)
O4 C20 C21 C22 -56.0(6)
C21' C20 C21 C26 -57.8(5)
O4 C20 C21 C26 135.9(4)
C26 C21 C22 C23 0.0
C20 C21 C22 C23 -168.5(5)
C21 C22 C23 C24 0.0
C22 C23 C24 C25 0.0
C23 C24 C25 C26 0.0
C24 C25 C26 C21 0.0
C22 C21 C26 C25 0.0
C20 C21 C26 C25 167.6(5)
O4 C20 C21' C22' -63.4(8)
C21 C20 C21' C22' -77.9(3)
O4 C20 C21' C26' 112.5(5)
C21 C20 C21' C26' 97.9(3)
C26' C21' C22' C23' 0.0
C20 C21' C22' C23' 175.6(6)
C21' C22' C23' C24' 0.0
C22' C23' C24' C25' 0.0
C23' C24' C25' C26' 0.0
C24' C25' C26' C21' 0.0
C22' C21' C26' C25' 0.0
C20 C21' C26' C25' -176.1(5)
C10 C9 C27 C28 33.1(6)
C8 C9 C27 C28 -87.6(5)
C10 C9 C27 C32 -149.1(4)
C8 C9 C27 C32 90.3(4)
C32 C27 C28 C29 -0.2(6)
C9 C27 C28 C29 177.6(4)
C27 C28 C29 C30 -0.6(6)
C28 C29 C30 C31 1.2(6)
C28 C29 C30 C33 -176.8(4)
C29 C30 C31 C32 -1.1(6)
C33 C30 C31 C32 176.9(4)
C30 C31 C32 C27 0.4(7)
C28 C27 C32 C31 0.3(6)
C9 C27 C32 C31 -177.6(4)
C31 C30 C33 C34 -31.9(7)
C29 C30 C33 C34 146.0(5)
C31 C30 C33 C38 150.2(4)
C29 C30 C33 C38 -31.9(6)
C38 C33 C34 C35 -1.1(8)
C30 C33 C34 C35 -179.1(5)
C33 C34 C35 C36 1.5(11)
C34 C35 C36 C37 -0.8(11)
C35 C36 C37 C38 -0.3(10)
C34 C33 C38 C37 0.0(7)
C30 C33 C38 C37 178.0(5)
C36 C37 C38 C33 0.7(8)
